data_8106825
loop_
_publ_author_name
'Mabkhot, Yahia Nasser'
'Barakat, Assem'
'Ghabbour, Hazem A.'
'Fun, Hoong-Kun'

_publ_section_title
;
 Crystal structure of 2-amino-N-(4-methoxyphenyl)benzamide, C14H14N2O2
;
_journal_issue 1
_journal_name_full 'Zeitschrift f\"ur Kristallographie - New Crystal Structures'
_journal_page_first 203
_journal_page_last 204
_journal_paper_doi 10.1515/ncrs-2015-0089
_journal_volume 231
_journal_year 2016
_chemical_formula_sum 'C14 H14 N2 O2'
_chemical_formula_weight 242.27
_space_group_IT_number 14
_space_group_name_Hall '-P 2yn'
_space_group_name_H-M_alt 'P 1 21/n 1'
_symmetry_cell_setting monoclinic
_symmetry_space_group_name_H-M 'P 1 21/n 1'
_atom_sites_solution_hydrogens geom
_atom_sites_solution_primary direct
_atom_sites_solution_secondary difmap
_cell_angle_alpha 90.00
_cell_angle_beta 100.448(2)
_cell_angle_gamma 90.00
_cell_formula_units_Z 4
_cell_length_a 13.5536(9)
_cell_length_b 5.0730(3)
_cell_length_c 17.6641(12)
_cell_measurement_reflns_used 9969
_cell_measurement_temperature 100(2)
_cell_measurement_theta_max 32.99
_cell_measurement_theta_min 2.34
_cell_volume 1194.40(13)
_computing_cell_refinement 'Bruker SMART'
_computing_data_collection 'Bruker SMART'
_computing_data_reduction 'Bruker SAINT'
_computing_molecular_graphics 'Bruker SHELXTL'
_computing_publication_material 'Bruker SHELXTL'
_computing_structure_refinement 'Bruker SHELXTL'
_computing_structure_solution 'Bruker SHELXTL'
_diffrn_ambient_temperature 100(2)
_diffrn_measured_fraction_theta_full 0.998
_diffrn_measured_fraction_theta_max 0.998
_diffrn_measurement_device_type 'D8 Venture area detector'
_diffrn_measurement_method 'phi and omega scans'
_diffrn_radiation_source 'fine-focus micro-tube'
_diffrn_radiation_type MoK\a
_diffrn_radiation_wavelength 0.71073
_diffrn_reflns_av_R_equivalents 0.0455
_diffrn_reflns_av_sigmaI/netI 0.0371
_diffrn_reflns_limit_h_max 20
_diffrn_reflns_limit_h_min -20
_diffrn_reflns_limit_k_max 7
_diffrn_reflns_limit_k_min -7
_diffrn_reflns_limit_l_max 27
_diffrn_reflns_limit_l_min -27
_diffrn_reflns_number 27499
_diffrn_reflns_theta_full 33.15
_diffrn_reflns_theta_max 33.15
_diffrn_reflns_theta_min 2.09
_exptl_absorpt_coefficient_mu 0.092
_exptl_absorpt_correction_T_max 0.9859
_exptl_absorpt_correction_T_min 0.9592
_exptl_absorpt_correction_type multi-scan
_exptl_absorpt_process_details SADABS_Bruker_2014
_exptl_crystal_colour brown
_exptl_crystal_density_diffrn 1.347
_exptl_crystal_density_method 'not measured'
_exptl_crystal_description plate
_exptl_crystal_F_000 512
_exptl_crystal_size_max 0.458
_exptl_crystal_size_mid 0.365
_exptl_crystal_size_min 0.115
_refine_diff_density_max 0.426
_refine_diff_density_min -0.313
_refine_diff_density_rms 0.062
_refine_ls_extinction_method none
_refine_ls_goodness_of_fit_ref 1.029
_refine_ls_hydrogen_treatment mixed
_refine_ls_matrix_type full
_refine_ls_number_parameters 176
_refine_ls_number_reflns 4542
_refine_ls_number_restraints 0
_refine_ls_restrained_S_all 1.029
_refine_ls_R_factor_all 0.0665
_refine_ls_R_factor_gt 0.0461
_refine_ls_shift/su_max 0.000
_refine_ls_shift/su_mean 0.000
_refine_ls_structure_factor_coef Fsqd
_refine_ls_weighting_details 'calc w=1/[\s^2^(Fo^2^)+(0.0637P)^2^+0.4126P] where P=(Fo^2^+2Fc^2^)/3'
_refine_ls_weighting_scheme calc
_refine_ls_wR_factor_gt 0.1135
_refine_ls_wR_factor_ref 0.1250
_reflns_number_gt 3515
_reflns_number_total 4542
_reflns_threshold_expression >2sigma(I)
_cod_data_source_file suppl_ncrs-2015-0089_suppl.cif
_cod_data_source_block ie
_cod_original_sg_symbol_H-M P2(1)/n
_cod_database_code 8106825

loop_
_symmetry_equiv_pos_as_xyz
'x, y, z'
'-x+1/2, y+1/2, -z+1/2'
'-x, -y, -z'
'x-1/2, -y-1/2, z-1/2'

loop_
_atom_site_label
_atom_site_type_symbol
_atom_site_fract_x
_atom_site_fract_y
_atom_site_fract_z
_atom_site_U_iso_or_equiv
_atom_site_adp_type
_atom_site_occupancy
_atom_site_symmetry_multiplicity
_atom_site_calc_flag
_atom_site_refinement_flags
_atom_site_disorder_assembly
_atom_site_disorder_group
O1 O 0.54796(5) 0.61486(14) 0.37478(4) 0.01443(15) Uani 1 1 d . . .
O2 O 0.10136(5) 0.19638(15) 0.34968(4) 0.01463(15) Uani 1 1 d . . .
N1 N 0.71804(7) 0.66015(19) 0.30501(5) 0.01728(18) Uani 1 1 d . . .
N2 N 0.52000(6) 0.17839(16) 0.38958(5) 0.01180(16) Uani 1 1 d . . .
C1 C 0.75525(7) 0.48494(19) 0.36367(5) 0.01255(18) Uani 1 1 d . . .
C2 C 0.85896(8) 0.4407(2) 0.38313(6) 0.0169(2) Uani 1 1 d . . .
H2A H 0.9033 0.5429 0.3591 0.020 Uiso 1 1 calc R . .
C3 C 0.89783(8) 0.2509(2) 0.43662(6) 0.0178(2) Uani 1 1 d . . .
H3A H 0.9684 0.2269 0.4496 0.021 Uiso 1 1 calc R . .
C4 C 0.83432(7) 0.0945(2) 0.47166(6) 0.01541(19) Uani 1 1 d . . .
H4A H 0.8610 -0.0388 0.5073 0.018 Uiso 1 1 calc R . .
C5 C 0.73160(7) 0.13682(19) 0.45353(5) 0.01249(18) Uani 1 1 d . . .
H5A H 0.6880 0.0313 0.4773 0.015 Uiso 1 1 calc R . .
C6 C 0.69097(7) 0.33200(18) 0.40089(5) 0.01022(17) Uani 1 1 d . . .
C7 C 0.58114(7) 0.38808(18) 0.38729(5) 0.01021(17) Uani 1 1 d . . .
C8 C 0.41307(7) 0.18989(18) 0.37815(5) 0.01051(17) Uani 1 1 d . . .
C9 C 0.35854(7) -0.00301(19) 0.33277(6) 0.01241(18) Uani 1 1 d . . .
H9A H 0.3929 -0.1331 0.3088 0.015 Uiso 1 1 calc R . .
C10 C 0.25386(7) -0.00822(19) 0.32189(6) 0.01253(18) Uani 1 1 d . . .
H10A H 0.2171 -0.1415 0.2911 0.015 Uiso 1 1 calc R . .
C11 C 0.20407(7) 0.18385(19) 0.35659(5) 0.01092(17) Uani 1 1 d . . .
C12 C 0.25832(7) 0.37806(19) 0.40201(6) 0.01272(18) Uani 1 1 d . . .
H12A H 0.2239 0.5089 0.4256 0.015 Uiso 1 1 calc R . .
C13 C 0.36239(7) 0.38164(19) 0.41301(5) 0.01232(18) Uani 1 1 d . . .
H13A H 0.3990 0.5142 0.4442 0.015 Uiso 1 1 calc R . .
C14 C 0.04602(8) -0.0231(2) 0.31302(6) 0.0175(2) Uani 1 1 d . . .
H14A H -0.0256 0.0021 0.3135 0.026 Uiso 1 1 calc R . .
H14B H 0.0692 -0.1854 0.3408 0.026 Uiso 1 1 calc R . .
H14C H 0.0565 -0.0365 0.2597 0.026 Uiso 1 1 calc R . .
H1N2 H 0.5447(11) 0.018(3) 0.3888(8) 0.023(4) Uiso 1 1 d . . .
H2N1 H 0.7624(12) 0.781(3) 0.2941(9) 0.029(4) Uiso 1 1 d . . .
H1N1 H 0.6560(12) 0.726(3) 0.3073(9) 0.027(4) Uiso 1 1 d . . .

loop_
_atom_site_aniso_label
_atom_site_aniso_U_11
_atom_site_aniso_U_22
_atom_site_aniso_U_33
_atom_site_aniso_U_23
_atom_site_aniso_U_13
_atom_site_aniso_U_12
O1 0.0114(3) 0.0082(3) 0.0232(4) 0.0013(3) 0.0018(3) 0.0014(2)
O2 0.0080(3) 0.0173(4) 0.0186(3) -0.0018(3) 0.0026(2) 0.0002(3)
N1 0.0159(4) 0.0164(4) 0.0203(4) 0.0062(3) 0.0052(3) -0.0007(3)
N2 0.0080(3) 0.0076(3) 0.0195(4) 0.0005(3) 0.0016(3) 0.0009(3)
C1 0.0126(4) 0.0121(4) 0.0132(4) -0.0012(3) 0.0030(3) -0.0005(3)
C2 0.0105(4) 0.0201(5) 0.0209(5) 0.0000(4) 0.0051(4) -0.0016(4)
C3 0.0095(4) 0.0241(5) 0.0197(5) -0.0018(4) 0.0022(3) 0.0026(4)
C4 0.0117(4) 0.0187(5) 0.0152(4) 0.0006(4) 0.0008(3) 0.0050(4)
C5 0.0108(4) 0.0127(4) 0.0139(4) 0.0002(3) 0.0021(3) 0.0019(3)
C6 0.0085(4) 0.0098(4) 0.0120(4) -0.0013(3) 0.0011(3) 0.0005(3)
C7 0.0094(4) 0.0094(4) 0.0115(4) -0.0003(3) 0.0011(3) 0.0001(3)
C8 0.0082(4) 0.0088(4) 0.0144(4) 0.0020(3) 0.0018(3) 0.0003(3)
C9 0.0107(4) 0.0098(4) 0.0167(4) -0.0012(3) 0.0022(3) 0.0013(3)
C10 0.0109(4) 0.0110(4) 0.0152(4) -0.0014(3) 0.0011(3) -0.0008(3)
C11 0.0077(4) 0.0120(4) 0.0131(4) 0.0025(3) 0.0023(3) 0.0006(3)
C12 0.0117(4) 0.0116(4) 0.0154(4) -0.0015(3) 0.0038(3) 0.0010(3)
C13 0.0118(4) 0.0103(4) 0.0150(4) -0.0018(3) 0.0028(3) -0.0007(3)
C14 0.0096(4) 0.0219(5) 0.0203(5) -0.0028(4) 0.0009(3) -0.0032(4)

loop_
_atom_type_symbol
_atom_type_description
_atom_type_scat_dispersion_real
_atom_type_scat_dispersion_imag
_atom_type_scat_source
C C 0.0033 0.0016 'International Tables Vol C Tables 4.2.6.8 and 6.1.1.4'
H H 0.0000 0.0000 'International Tables Vol C Tables 4.2.6.8 and 6.1.1.4'
N N 0.0061 0.0033 'International Tables Vol C Tables 4.2.6.8 and 6.1.1.4'
O O 0.0106 0.0060 'International Tables Vol C Tables 4.2.6.8 and 6.1.1.4'

loop_
_geom_angle_atom_site_label_1
_geom_angle_atom_site_label_2
_geom_angle_atom_site_label_3
_geom_angle
_geom_angle_site_symmetry_1
_geom_angle_site_symmetry_3
C11 O2 C14 116.30(8) . .
C1 N1 H2N1 115.3(10) . .
C1 N1 H1N1 114.5(10) . .
H2N1 N1 H1N1 114.5(15) . .
C7 N2 C8 125.09(8) . .
C7 N2 H1N2 119.2(10) . .
C8 N2 H1N2 114.5(10) . .
N1 C1 C2 119.82(9) . .
N1 C1 C6 121.80(9) . .
C2 C1 C6 118.20(9) . .
C3 C2 C1 121.24(10) . .
C3 C2 H2A 119.4 . .
C1 C2 H2A 119.4 . .
C2 C3 C4 120.61(9) . .
C2 C3 H3A 119.7 . .
C4 C3 H3A 119.7 . .
C5 C4 C3 118.91(9) . .
C5 C4 H4A 120.5 . .
C3 C4 H4A 120.5 . .
C4 C5 C6 121.32(9) . .
C4 C5 H5A 119.3 . .
C6 C5 H5A 119.3 . .
C5 C6 C1 119.67(9) . .
C5 C6 C7 120.16(8) . .
C1 C6 C7 120.09(8) . .
O1 C7 N2 122.01(9) . .
O1 C7 C6 121.64(8) . .
N2 C7 C6 116.35(8) . .
C9 C8 C13 119.48(9) . .
C9 C8 N2 118.22(8) . .
C13 C8 N2 122.26(8) . .
C8 C9 C10 120.88(9) . .
C8 C9 H9A 119.6 . .
C10 C9 H9A 119.6 . .
C11 C10 C9 119.23(9) . .
C11 C10 H10A 120.4 . .
C9 C10 H10A 120.4 . .
O2 C11 C10 123.88(9) . .
O2 C11 C12 115.98(8) . .
C10 C11 C12 120.14(9) . .
C13 C12 C11 120.43(9) . .
C13 C12 H12A 119.8 . .
C11 C12 H12A 119.8 . .
C12 C13 C8 119.84(9) . .
C12 C13 H13A 120.1 . .
C8 C13 H13A 120.1 . .
O2 C14 H14A 109.5 . .
O2 C14 H14B 109.5 . .
H14A C14 H14B 109.5 . .
O2 C14 H14C 109.5 . .
H14A C14 H14C 109.5 . .
H14B C14 H14C 109.5 . .

loop_
_geom_bond_atom_site_label_1
_geom_bond_atom_site_label_2
_geom_bond_distance
_geom_bond_site_symmetry_2
O1 C7 1.2404(11) .
O2 C11 1.3767(11) .
O2 C14 1.4303(13) .
N1 C1 1.3888(13) .
N1 H2N1 0.902(17) .
N1 H1N1 0.913(16) .
N2 C7 1.3535(12) .
N2 C8 1.4277(12) .
N2 H1N2 0.880(16) .
C1 C2 1.4032(14) .
C1 C6 1.4146(13) .
C2 C3 1.3845(15) .
C2 H2A 0.9500 .
C3 C4 1.3954(15) .
C3 H3A 0.9500 .
C4 C5 1.3875(13) .
C4 H4A 0.9500 .
C5 C6 1.4009(13) .
C5 H5A 0.9500 .
C6 C7 1.4916(13) .
C8 C9 1.3897(13) .
C8 C13 1.3967(13) .
C9 C10 1.3971(13) .
C9 H9A 0.9500 .
C10 C11 1.3894(13) .
C10 H10A 0.9500 .
C11 C12 1.3932(13) .
C12 C13 1.3886(13) .
C12 H12A 0.9500 .
C13 H13A 0.9500 .
C14 H14A 0.9800 .
C14 H14B 0.9800 .
C14 H14C 0.9800 .

loop_
_geom_torsion_atom_site_label_1
_geom_torsion_atom_site_label_2
_geom_torsion_atom_site_label_3
_geom_torsion_atom_site_label_4
_geom_torsion
_geom_torsion_site_symmetry_1
_geom_torsion_site_symmetry_2
_geom_torsion_site_symmetry_3
_geom_torsion_site_symmetry_4
N1 C1 C2 C3 -174.35(10) . . . .
C6 C1 C2 C3 0.70(15) . . . .
C1 C2 C3 C4 1.23(16) . . . .
C2 C3 C4 C5 -1.67(16) . . . .
C3 C4 C5 C6 0.18(15) . . . .
C4 C5 C6 C1 1.75(14) . . . .
C4 C5 C6 C7 -175.00(9) . . . .
N1 C1 C6 C5 172.79(9) . . . .
C2 C1 C6 C5 -2.15(14) . . . .
N1 C1 C6 C7 -10.47(14) . . . .
C2 C1 C6 C7 174.59(9) . . . .
C8 N2 C7 O1 0.15(15) . . . .
C8 N2 C7 C6 179.96(8) . . . .
C5 C6 C7 O1 144.12(10) . . . .
C1 C6 C7 O1 -32.61(13) . . . .
C5 C6 C7 N2 -35.70(12) . . . .
C1 C6 C7 N2 147.57(9) . . . .
C7 N2 C8 C9 137.17(10) . . . .
C7 N2 C8 C13 -45.10(14) . . . .
C13 C8 C9 C10 -0.29(14) . . . .
N2 C8 C9 C10 177.51(9) . . . .
C8 C9 C10 C11 0.49(14) . . . .
C14 O2 C11 C10 8.62(13) . . . .
C14 O2 C11 C12 -170.95(9) . . . .
C9 C10 C11 O2 -179.90(9) . . . .
C9 C10 C11 C12 -0.35(14) . . . .
O2 C11 C12 C13 179.58(8) . . . .
C10 C11 C12 C13 0.00(14) . . . .
C11 C12 C13 C8 0.21(14) . . . .
C9 C8 C13 C12 -0.07(14) . . . .
N2 C8 C13 C12 -177.77(9) . . . .
